data_4119043
loop_
_publ_author_name
'Collin D. Morris'
'In Chung'
'Sungoh Park'
'Connor M. Harrison'
'Daniel J. Clark'
'Joon I. Jang'
'Mercouri G. Kanatzidis'

_publ_section_title
;
 Molecular Germanium Selenophosphate Salts: Phase-Change Properties and
 Strong Second Harmonic Generation
;
_journal_name_full 'Journal of the American Chemical Society'
_journal_page_first 20733
_journal_page_last 20744
_journal_paper_doi 10.1021/ja309386e
_journal_volume 134
_journal_year 2012
_chemical_formula_moiety 'Ge P4 Se12, 4(Cs)'
_chemical_formula_sum 'Cs4 Ge P4 Se12'
_chemical_formula_weight 1675.63
_chemical_name_systematic
; 
 ? 
;
_space_group_IT_number 29
_symmetry_cell_setting orthorhombic
_symmetry_space_group_name_Hall 'P 2c -2ac'
_symmetry_space_group_name_H-M 'P c a 21'
_atom_sites_solution_primary direct
_atom_sites_solution_secondary difmap
_audit_creation_method SHELXL-97
_cell_angle_alpha 90.00
_cell_angle_beta 90.00
_cell_angle_gamma 90.00
_cell_formula_units_Z 4
_cell_length_a 14.3268(7)
_cell_length_b 7.6202(3)
_cell_length_c 24.6301(14)
_cell_measurement_reflns_used 7191
_cell_measurement_temperature 293(2)
_cell_measurement_theta_max 29.53
_cell_measurement_theta_min 1.65
_cell_volume 2688.9(2)
_computing_cell_refinement 'STOE X-AREA'
_computing_data_collection 'STOE X-AREA'
_computing_data_reduction 'STOE X-RED'
_computing_structure_refinement 'SHELXL-97 (Sheldrick, 2008)'
_computing_structure_solution 'SHELXS-97 (Sheldrick, 2008)'
_diffrn_ambient_temperature 293(2)
_diffrn_detector_area_resol_mean 6.67
_diffrn_measured_fraction_theta_full 0.986
_diffrn_measured_fraction_theta_max 0.986
_diffrn_measurement_device_type 'STOE IPDS 2'
_diffrn_measurement_method 'rotation method'
_diffrn_radiation_monochromator graphite
_diffrn_radiation_source 'fine-focus sealed tube'
_diffrn_radiation_type MoK\a
_diffrn_radiation_wavelength 0.71073
_diffrn_reflns_av_R_equivalents 0.0682
_diffrn_reflns_av_sigmaI/netI 0.0871
_diffrn_reflns_limit_h_max 19
_diffrn_reflns_limit_h_min -12
_diffrn_reflns_limit_k_max 8
_diffrn_reflns_limit_k_min -10
_diffrn_reflns_limit_l_max 28
_diffrn_reflns_limit_l_min -33
_diffrn_reflns_number 9471
_diffrn_reflns_theta_full 29.20
_diffrn_reflns_theta_max 29.20
_diffrn_reflns_theta_min 2.67
_exptl_absorpt_coefficient_mu 22.947
_exptl_absorpt_correction_T_max 0.5895
_exptl_absorpt_correction_T_min 0.0733
_exptl_absorpt_correction_type numerical
_exptl_crystal_colour red
_exptl_crystal_density_diffrn 4.139
_exptl_crystal_description plate
_exptl_crystal_F_000 2880
_exptl_crystal_size_max 0.0907
_exptl_crystal_size_mid 0.0474
_exptl_crystal_size_min 0.0269
_refine_diff_density_max 1.091
_refine_diff_density_min -1.042
_refine_diff_density_rms 0.258
_refine_ls_abs_structure_details 'Flack H D (1983), Acta Cryst. A39, 876-881'
_refine_ls_abs_structure_Flack 0.492(18)
_refine_ls_extinction_method none
_refine_ls_goodness_of_fit_ref 0.998
_refine_ls_matrix_type full
_refine_ls_number_parameters 191
_refine_ls_number_reflns 5645
_refine_ls_number_restraints 1
_refine_ls_restrained_S_all 0.997
_refine_ls_R_factor_all 0.0853
_refine_ls_R_factor_gt 0.0540
_refine_ls_shift/su_max 0.000
_refine_ls_shift/su_mean 0.000
_refine_ls_structure_factor_coef Fsqd
_refine_ls_weighting_details 'calc w=1/[\s^2^(Fo^2^)+(0.0203P)^2^+0.0000P] where P=(Fo^2^+2Fc^2^)/3'
_refine_ls_weighting_scheme calc
_refine_ls_wR_factor_gt 0.0703
_refine_ls_wR_factor_ref 0.0767
_reflns_number_gt 4126
_reflns_number_total 5645
_reflns_threshold_expression >2sigma(I)
_cod_data_source_file ja309386e_si_002_6.cif
_cod_data_source_block cs4gep4se12
_cod_database_code 4119043

loop_
_symmetry_equiv_pos_as_xyz
'x, y, z'
'-x, -y, z+1/2'
'x+1/2, -y, z'
'-x+1/2, y, z+1/2'

loop_
_atom_site_label
_atom_site_type_symbol
_atom_site_fract_x
_atom_site_fract_y
_atom_site_fract_z
_atom_site_U_iso_or_equiv
_atom_site_adp_type
_atom_site_occupancy
_atom_site_symmetry_multiplicity
_atom_site_calc_flag
Se1 Se 0.10476(11) 0.5188(2) 0.31876(6) 0.0321(4) Uani 1 1 d
Se2 Se 0.13327(10) 0.0433(2) 0.32368(6) 0.0344(4) Uani 1 1 d
Se3 Se 0.19145(9) 0.2777(2) 0.20104(6) 0.0263(3) Uani 1 1 d
Se4 Se 0.35946(10) 0.7184(3) 0.30919(7) 0.0368(4) Uani 1 1 d
Se5 Se 0.44150(11) 0.0187(2) 0.20288(7) 0.0322(4) Uani 1 1 d
Se6 Se 0.44514(9) 0.5580(2) 0.18008(6) 0.0276(3) Uani 1 1 d
Se7 Se 0.06851(10) 0.0627(2) 0.08373(6) 0.0261(3) Uani 1 1 d
Se8 Se 0.51596(9) 0.2567(2) 0.45837(6) 0.0313(4) Uani 1 1 d
Se9 Se 0.81262(11) 0.0293(2) 0.45910(7) 0.0383(4) Uani 1 1 d
Se10 Se 0.10352(9) 0.5574(2) 0.07069(6) 0.0261(3) Uani 1 1 d
Se11 Se 0.26306(10) 0.5180(2) 0.44595(7) 0.0332(4) Uani 1 1 d
Se12 Se 0.31415(10) 0.3028(2) 0.07240(7) 0.0339(4) Uani 1 1 d
Ge Ge 0.07686(10) 0.3290(2) 0.13361(6) 0.0238(3) Uani 1 1 d
P1 P 0.0986(2) 0.2730(5) 0.27826(14) 0.0227(8) Uani 1 1 d
P2 P 0.4537(2) 0.7721(5) 0.24496(15) 0.0238(7) Uani 1 1 d
P3 P 0.1070(2) 0.1667(5) -0.00123(14) 0.0234(8) Uani 1 1 d
P4 P 0.2048(2) 0.3879(5) 0.01935(14) 0.0234(8) Uani 1 1 d
Cs1 Cs 0.03627(7) 0.26565(15) 0.44182(4) 0.0411(3) Uani 1 1 d
Cs2 Cs 0.37561(7) 0.23027(16) 0.33374(4) 0.0407(3) Uani 1 1 d
Cs3 Cs 0.67862(7) 0.21713(15) 0.20761(4) 0.0363(2) Uani 1 1 d
Cs4 Cs 0.82542(6) 0.18243(14) 0.06664(4) 0.0368(2) Uani 1 1 d

loop_
_atom_site_aniso_label
_atom_site_aniso_U_11
_atom_site_aniso_U_22
_atom_site_aniso_U_33
_atom_site_aniso_U_23
_atom_site_aniso_U_13
_atom_site_aniso_U_12
Se1 0.0411(8) 0.0295(9) 0.0258(8) -0.0044(7) 0.0011(6) -0.0055(6)
Se2 0.0453(8) 0.0338(9) 0.0240(8) 0.0051(7) -0.0018(6) 0.0097(7)
Se3 0.0241(6) 0.0359(9) 0.0190(7) -0.0001(7) 0.0003(5) 0.0020(6)
Se4 0.0298(7) 0.0493(11) 0.0315(8) 0.0069(9) 0.0097(6) 0.0034(7)
Se5 0.0408(8) 0.0312(9) 0.0247(7) 0.0030(8) 0.0010(6) 0.0067(7)
Se6 0.0293(7) 0.0286(8) 0.0250(7) 0.0008(7) -0.0009(6) -0.0061(6)
Se7 0.0353(7) 0.0230(8) 0.0201(7) -0.0004(7) -0.0044(5) 0.0001(6)
Se8 0.0302(7) 0.0350(10) 0.0287(8) 0.0024(8) 0.0061(6) -0.0032(6)
Se9 0.0439(8) 0.0377(10) 0.0335(9) 0.0142(8) 0.0081(7) 0.0159(7)
Se10 0.0343(7) 0.0221(8) 0.0220(7) -0.0008(7) 0.0022(6) 0.0024(6)
Se11 0.0437(8) 0.0316(9) 0.0244(8) 0.0052(7) -0.0020(7) 0.0048(7)
Se12 0.0330(8) 0.0365(10) 0.0321(9) -0.0013(8) -0.0089(7) 0.0015(7)
Ge 0.0296(7) 0.0248(8) 0.0171(7) -0.0020(7) -0.0011(5) 0.0012(6)
P1 0.0232(15) 0.028(2) 0.0167(16) -0.0004(16) -0.0011(12) 0.0006(15)
P2 0.0202(15) 0.025(2) 0.0262(18) 0.0011(17) 0.0000(12) 0.0002(14)
P3 0.0242(16) 0.026(2) 0.0197(17) -0.0024(16) -0.0031(13) 0.0015(14)
P4 0.0255(17) 0.026(2) 0.0190(17) -0.0013(16) -0.0017(13) 0.0011(14)
Cs1 0.0544(6) 0.0369(7) 0.0322(5) -0.0027(5) 0.0064(4) -0.0097(5)
Cs2 0.0492(6) 0.0443(7) 0.0286(5) -0.0041(6) 0.0006(4) -0.0074(5)
Cs3 0.0448(5) 0.0342(6) 0.0298(5) 0.0023(5) -0.0001(4) -0.0039(5)
Cs4 0.0315(4) 0.0416(7) 0.0372(6) -0.0075(5) -0.0034(4) 0.0035(4)

loop_
_atom_type_symbol
_atom_type_description
_atom_type_scat_dispersion_real
_atom_type_scat_dispersion_imag
_atom_type_scat_source
P P 0.1023 0.0942 'International Tables Vol C Tables 4.2.6.8 and 6.1.1.4'
Ge Ge 0.1547 1.8001 'International Tables Vol C Tables 4.2.6.8 and 6.1.1.4'
Se Se -0.0929 2.2259 'International Tables Vol C Tables 4.2.6.8 and 6.1.1.4'
Cs Cs -0.3680 2.1192 'International Tables Vol C Tables 4.2.6.8 and 6.1.1.4'

loop_
_geom_angle_atom_site_label_1
_geom_angle_atom_site_label_2
_geom_angle_atom_site_label_3
_geom_angle
_geom_angle_site_symmetry_1
_geom_angle_site_symmetry_3
P1 Se1 Cs3 98.61(11) . 3_465
P1 Se1 Cs1 85.10(11) . .
Cs3 Se1 Cs1 175.79(5) 3_465 .
P1 Se1 Cs2 116.85(10) . 3_465
Cs3 Se1 Cs2 92.69(5) 3_465 3_465
Cs1 Se1 Cs2 87.37(4) . 3_465
P1 Se1 Se11 113.79(11) . .
Cs3 Se1 Se11 116.72(5) 3_465 .
Cs1 Se1 Se11 59.64(4) . .
Cs2 Se1 Se11 115.26(5) 3_465 .
P1 Se1 Se2 153.55(11) . 1_565
Cs3 Se1 Se2 55.30(4) 3_465 1_565
Cs1 Se1 Se2 121.15(5) . 1_565
Cs2 Se1 Se2 65.56(4) 3_465 1_565
Se11 Se1 Se2 85.26(4) . 1_565
P1 Se1 Se8 139.38(11) . 3_465
Cs3 Se1 Se8 120.54(5) 3_465 3_465
Cs1 Se1 Se8 56.25(4) . 3_465
Cs2 Se1 Se8 55.64(3) 3_465 3_465
Se11 Se1 Se8 59.77(4) . 3_465
Se2 Se1 Se8 65.53(4) 1_565 3_465
P1 Se2 Cs3 94.53(11) . 3_455
P1 Se2 Cs1 87.06(11) . .
Cs3 Se2 Cs1 167.37(6) 3_455 .
P1 Se2 Cs2 86.49(10) . .
Cs3 Se2 Cs2 95.52(4) 3_455 .
Cs1 Se2 Cs2 97.09(5) . .
P1 Se2 Cs2 103.35(10) . 3_455
Cs3 Se2 Cs2 86.07(4) 3_455 3_455
Cs1 Se2 Cs2 81.38(4) . 3_455
Cs2 Se2 Cs2 169.91(5) . 3_455
P1 Se3 Ge 100.37(10) . .
P1 Se3 Cs3 85.50(11) . 3_455
Ge Se3 Cs3 99.26(6) . 3_455
P1 Se3 Cs3 87.36(11) . 3_465
Ge Se3 Cs3 80.32(6) . 3_465
Cs3 Se3 Cs3 172.64(5) 3_455 3_465
P1 Se3 Cs2 73.86(9) . .
Ge Se3 Cs2 172.68(7) . .
Cs3 Se3 Cs2 84.93(4) 3_455 .
Cs3 Se3 Cs2 94.76(4) 3_465 .
P2 Se4 Cs3 85.09(10) . 3_465
P2 Se4 Cs2 105.69(12) . .
Cs3 Se4 Cs2 106.68(5) 3_465 .
P2 Se4 Se11 159.10(12) . .
Cs3 Se4 Se11 112.96(4) 3_465 .
Cs2 Se4 Se11 60.24(4) . .
P2 Se4 Cs2 83.49(12) . 1_565
Cs3 Se4 Cs2 90.79(4) 3_465 1_565
Cs2 Se4 Cs2 160.70(5) . 1_565
Se11 Se4 Cs2 105.76(5) . 1_565
P2 Se4 Cs1 101.16(11) . 3_565
Cs3 Se4 Cs1 167.50(6) 3_465 3_565
Cs2 Se4 Cs1 82.23(4) . 3_565
Se11 Se4 Cs1 63.36(4) . 3_565
Cs2 Se4 Cs1 79.30(4) 1_565 3_565
P2 Se5 Cs3 105.39(10) 1_545 .
P2 Se5 Cs2 88.96(11) 1_545 .
Cs3 Se5 Cs2 91.63(4) . .
P2 Se5 Cs4 95.86(11) 1_545 3_455
Cs3 Se5 Cs4 123.72(5) . 3_455
Cs2 Se5 Cs4 141.01(5) . 3_455
P2 Se5 Cs3 71.60(9) 1_545 3_455
Cs3 Se5 Cs3 176.28(6) . 3_455
Cs2 Se5 Cs3 86.19(4) . 3_455
Cs4 Se5 Cs3 59.29(3) 3_455 3_455
P2 Se6 Ge 92.03(11) . 3_565
P2 Se6 Cs4 99.54(11) . 3_465
Ge Se6 Cs4 79.43(6) 3_565 3_465
P2 Se6 Cs3 69.42(9) . 3_465
Ge Se6 Cs3 130.38(7) 3_565 3_465
Cs4 Se6 Cs3 60.30(3) 3_465 3_465
P2 Se6 Cs3 106.23(9) . .
Ge Se6 Cs3 71.05(5) 3_565 .
Cs4 Se6 Cs3 141.04(4) 3_465 .
Cs3 Se6 Cs3 157.19(5) 3_465 .
P3 Se7 Ge 99.42(12) . .
P3 Se7 Cs4 92.16(9) . 1_455
Ge Se7 Cs4 83.88(5) . 1_455
P3 Se7 Se10 103.55(11) . 1_545
Ge Se7 Se10 151.70(7) . 1_545
Cs4 Se7 Se10 111.28(4) 1_455 1_545
P3 Se7 Cs3 140.66(10) . 3_455
Ge Se7 Cs3 92.32(6) . 3_455
Cs4 Se7 Cs3 126.54(5) 1_455 3_455
Se10 Se7 Cs3 59.39(3) 1_545 3_455
P3 Se7 Cs4 81.40(9) . 3_455
Ge Se7 Cs4 113.11(6) . 3_455
Cs4 Se7 Cs4 162.54(5) 1_455 3_455
Se10 Se7 Cs4 55.43(3) 1_545 3_455
Cs3 Se7 Cs4 59.54(3) 3_455 3_455
P3 Se8 Cs4 97.28(11) 4 4_655
P3 Se8 Cs1 115.79(12) 4 3_565
Cs4 Se8 Cs1 100.99(5) 4_655 3_565
P3 Se8 Cs2 85.43(11) 4 .
Cs4 Se8 Cs2 165.74(6) 4_655 .
Cs1 Se8 Cs2 90.29(4) 3_565 .
P3 Se8 Cs1 77.80(12) 4 3
Cs4 Se8 Cs1 82.62(4) 4_655 3
Cs1 Se8 Cs1 165.00(5) 3_565 3
Cs2 Se8 Cs1 84.29(4) . 3
P3 Se9 Cs4 101.09(11) 2_655 4_655
P3 Se9 Se11 146.81(13) 2_655 3_565
Cs4 Se9 Se11 68.37(4) 4_655 3_565
P3 Se9 Cs1 85.74(11) 2_655 1_655
Cs4 Se9 Cs1 114.43(6) 4_655 1_655
Se11 Se9 Cs1 71.86(5) 3_565 1_655
P3 Se9 Cs2 83.00(11) 2_655 3
Cs4 Se9 Cs2 157.96(6) 4_655 3
Se11 Se9 Cs2 118.95(5) 3_565 3
Cs1 Se9 Cs2 87.36(4) 1_655 3
P4 Se10 Ge 92.78(12) . .
P4 Se10 Cs4 75.48(10) . 3_465
Ge Se10 Cs4 122.99(6) . 3_465
P4 Se10 Cs3 122.66(10) . 3_465
Ge Se10 Cs3 78.67(5) . 3_465
Cs4 Se10 Cs3 63.89(3) 3_465 3_465
P4 Se10 Cs1 93.94(10) . 2_564
Ge Se10 Cs1 133.65(6) . 2_564
Cs4 Se10 Cs1 103.06(4) 3_465 2_564
Cs3 Se10 Cs1 132.21(5) 3_465 2_564
P4 Se11 Cs1 88.37(11) 4 .
P4 Se11 Se1 145.24(12) 4 .
Cs1 Se11 Se1 58.29(4) . .
P4 Se11 Cs2 104.70(12) 4 .
Cs1 Se11 Cs2 92.90(5) . .
Se1 Se11 Cs2 70.58(4) . .
P4 Se11 Se4 146.66(11) 4 .
Cs1 Se11 Se4 118.35(5) . .
Se1 Se11 Se4 60.89(4) . .
Cs2 Se11 Se4 57.68(4) . .
P4 Se11 Cs4 72.41(11) 4 2_665
Cs1 Se11 Cs4 92.20(4) . 2_665
Se1 Se11 Cs4 114.82(5) . 2_665
Cs2 Se11 Cs4 174.06(5) . 2_665
Se4 Se11 Cs4 122.00(6) . 2_665
P4 Se11 Cs1 90.11(10) 4 3_565
Cs1 Se11 Cs1 171.69(5) . 3_565
Se1 Se11 Cs1 121.35(5) . 3_565
Cs2 Se11 Cs1 79.59(3) . 3_565
Se4 Se11 Cs1 60.47(4) . 3_565
Cs4 Se11 Cs1 95.13(4) 2_665 3_565
P4 Se12 Cs4 108.12(12) . 3_455
P4 Se12 Cs1 85.42(11) . 4_554
Cs4 Se12 Cs1 82.60(4) 3_455 4_554
P4 Se12 Cs4 72.87(12) . 3_465
Cs4 Se12 Cs4 173.53(6) 3_455 3_465
Cs1 Se12 Cs4 91.16(4) 4_554 3_465
Se10 Ge Se3 118.01(8) . .
Se10 Ge Se6 100.25(8) . 3_465
Se3 Ge Se6 105.87(8) . 3_465
Se10 Ge Se7 107.36(8) . .
Se3 Ge Se7 104.88(8) . .
Se6 Ge Se7 121.35(8) 3_465 .
Se10 Ge Cs4 94.50(5) . 1_455
Se3 Ge Cs4 147.48(7) . 1_455
Se6 Ge Cs4 66.11(5) 3_465 1_455
Se7 Ge Cs4 61.11(5) . 1_455
Se10 Ge Cs3 67.62(5) . 3_465
Se3 Ge Cs3 65.67(6) . 3_465
Se6 Ge Cs3 76.47(6) 3_465 3_465
Se7 Ge Cs3 162.12(7) . 3_465
Cs4 Ge Cs3 134.88(4) 1_455 3_465
Se1 P1 Se2 117.84(17) . .
Se1 P1 P2 110.04(18) . 3_465
Se2 P1 P2 106.22(19) . 3_465
Se1 P1 Se3 110.32(17) . .
Se2 P1 Se3 107.99(16) . .
P2 P1 Se3 103.39(16) 3_465 .
Se1 P1 Cs1 64.05(9) . .
Se2 P1 Cs1 61.82(9) . .
P2 P1 Cs1 98.83(14) 3_465 .
Se3 P1 Cs1 157.54(13) . .
Se1 P1 Cs2 82.91(10) . .
Se2 P1 Cs2 63.09(9) . .
P2 P1 Cs2 166.58(18) 3_465 .
Se3 P1 Cs2 74.16(9) . .
Cs1 P1 Cs2 83.46(6) . .
Se4 P2 Se5 118.40(17) . 1_565
Se4 P2 P1 106.57(18) . 3_565
Se5 P2 P1 112.48(18) 1_565 3_565
Se4 P2 Se6 110.47(17) . .
Se5 P2 Se6 106.37(16) 1_565 .
P1 P2 Se6 101.24(17) 3_565 .
Se4 P2 Cs3 63.46(9) . 3_465
Se5 P2 Cs3 78.09(10) 1_565 3_465
P1 P2 Cs3 168.70(17) 3_565 3_465
Se6 P2 Cs3 78.65(9) . 3_465
Se9 P3 Se8 117.29(17) 2_654 4_554
Se9 P3 P4 107.02(17) 2_654 .
Se8 P3 P4 112.2(2) 4_554 .
Se9 P3 Se7 107.78(18) 2_654 .
Se8 P3 Se7 109.65(15) 4_554 .
P4 P3 Se7 101.67(17) . .
Se9 P3 Cs2 66.05(10) 2_654 4_554
Se8 P3 Cs2 63.29(10) 4_554 4_554
P4 P3 Cs2 95.56(14) . 4_554
Se7 P3 Cs2 162.76(15) . 4_554
Se9 P3 Cs1 63.38(10) 2_654 2_554
Se8 P3 Cs1 71.81(11) 4_554 2_554
P4 P3 Cs1 169.84(16) . 2_554
Se7 P3 Cs1 85.12(11) . 2_554
Cs2 P3 Cs1 77.74(7) 4_554 2_554
Se11 P4 Se12 120.34(17) 4_554 .
Se11 P4 P3 107.13(18) 4_554 .
Se12 P4 P3 111.5(2) . .
Se11 P4 Se10 109.98(18) 4_554 .
Se12 P4 Se10 107.10(16) . .
P3 P4 Se10 98.64(15) . .
Se11 P4 Cs4 76.34(12) 4_554 3_465
Se12 P4 Cs4 75.32(11) . 3_465
P3 P4 Cs4 167.67(16) . 3_465
Se10 P4 Cs4 69.21(10) . 3_465
Se2 Cs1 Se8 125.43(5) . 3_465
Se2 Cs1 Se9 101.30(5) . 1_455
Se8 Cs1 Se9 113.63(4) 3_465 1_455
Se2 Cs1 Se1 59.36(4) . .
Se8 Cs1 Se1 66.30(4) 3_465 .
Se9 Cs1 Se1 125.02(5) 1_455 .
Se2 Cs1 Se11 86.00(4) . .
Se8 Cs1 Se11 63.94(4) 3_465 .
Se9 Cs1 Se11 171.75(5) 1_455 .
Se1 Cs1 Se11 62.07(4) . .
Se2 Cs1 Se12 119.08(4) . 4
Se8 Cs1 Se12 83.07(4) 3_465 4
Se9 Cs1 Se12 114.77(4) 1_455 4
Se1 Cs1 Se12 119.47(4) . 4
Se11 Cs1 Se12 57.64(4) . 4
Se2 Cs1 Se10 169.95(5) . 2_565
Se8 Cs1 Se10 62.41(4) 3_465 2_565
Se9 Cs1 Se10 68.79(4) 1_455 2_565
Se1 Cs1 Se10 127.22(4) . 2_565
Se11 Cs1 Se10 103.79(4) . 2_565
Se12 Cs1 Se10 65.95(3) 4 2_565
Se2 Cs1 Se8 69.35(4) . 3_455
Se8 Cs1 Se8 164.99(5) 3_465 3_455
Se9 Cs1 Se8 56.13(4) 1_455 3_455
Se1 Cs1 Se8 128.00(4) . 3_455
Se11 Cs1 Se8 124.39(4) . 3_455
Se12 Cs1 Se8 91.62(4) 4 3_455
Se10 Cs1 Se8 102.60(4) 2_565 3_455
Se2 Cs1 P1 31.12(6) . .
Se8 Cs1 P1 96.43(7) 3_465 .
Se9 Cs1 P1 107.84(6) 1_455 .
Se1 Cs1 P1 30.85(6) . .
Se11 Cs1 P1 80.40(6) . .
Se12 Cs1 P1 133.59(6) 4 .
Se10 Cs1 P1 151.77(6) 2_565 .
Se8 Cs1 P1 97.37(7) 3_455 .
Se2 Cs1 P3 95.16(6) . 2
Se8 Cs1 P3 135.54(6) 3_465 2
Se9 Cs1 P3 30.89(5) 1_455 2
Se1 Cs1 P3 145.19(6) . 2
Se11 Cs1 P3 145.59(6) . 2
Se12 Cs1 P3 92.93(6) 4 2
Se10 Cs1 P3 75.50(6) 2_565 2
Se8 Cs1 P3 30.39(5) 3_455 2
P1 Cs1 P3 116.76(8) . 2
Se2 Cs1 Se4 67.44(4) . 3_465
Se8 Cs1 Se4 90.58(4) 3_465 3_465
Se9 Cs1 Se4 64.83(4) 1_455 3_465
Se1 Cs1 Se4 60.22(4) . 3_465
Se11 Cs1 Se4 122.23(4) . 3_465
Se12 Cs1 Se4 172.83(5) 4 3_465
Se10 Cs1 Se4 108.13(4) 2_565 3_465
Se8 Cs1 Se4 93.72(4) 3_455 3_465
P1 Cs1 Se4 50.29(5) . 3_465
P3 Cs1 Se4 89.27(6) 2 3_465
Se2 Cs1 Se11 123.44(4) . 3_465
Se8 Cs1 Se11 62.61(3) 3_465 3_465
Se9 Cs1 Se11 52.28(4) 1_455 3_465
Se1 Cs1 Se11 93.51(4) . 3_465
Se11 Cs1 Se11 126.47(3) . 3_465
Se12 Cs1 Se11 117.47(4) 4 3_465
Se10 Cs1 Se11 52.19(3) 2_565 3_465
Se8 Cs1 Se11 108.40(4) 3_455 3_465
P1 Cs1 Se11 102.57(6) . 3_465
P3 Cs1 Se11 80.99(6) 2 3_465
Se4 Cs1 Se11 56.16(3) 3_465 3_465
Se8 Cs2 Se5 127.42(5) . .
Se8 Cs2 Se2 125.51(4) . .
Se5 Cs2 Se2 90.74(4) . .
Se8 Cs2 Se4 96.50(4) . .
Se5 Cs2 Se4 107.66(4) . .
Se2 Cs2 Se4 107.82(4) . .
Se8 Cs2 Se9 58.44(4) . 3_455
Se5 Cs2 Se9 122.76(5) . 3_455
Se2 Cs2 Se9 68.58(4) . 3_455
Se4 Cs2 Se9 129.23(4) . 3_455
Se8 Cs2 Se1 65.34(4) . 3_565
Se5 Cs2 Se1 85.14(4) . 3_565
Se2 Cs2 Se1 167.78(5) . 3_565
Se4 Cs2 Se1 62.85(4) . 3_565
Se9 Cs2 Se1 123.16(4) 3_455 3_565
Se8 Cs2 Se11 66.51(4) . .
Se5 Cs2 Se11 165.10(5) . .
Se2 Cs2 Se11 82.95(4) . .
Se4 Cs2 Se11 62.08(4) . .
Se9 Cs2 Se11 67.31(4) 3_455 .
Se1 Cs2 Se11 98.23(4) 3_565 .
Se8 Cs2 Se4 102.35(4) . 1_545
Se5 Cs2 Se4 57.02(4) . 1_545
Se2 Cs2 Se4 64.04(4) . 1_545
Se4 Cs2 Se4 160.70(5) . 1_545
Se9 Cs2 Se4 66.06(4) 3_455 1_545
Se1 Cs2 Se4 121.99(4) 3_565 1_545
Se11 Cs2 Se4 129.96(4) . 1_545
Se8 Cs2 P3 31.28(5) . 4
Se5 Cs2 P3 142.28(7) . 4
Se2 Cs2 P3 94.40(6) . 4
Se4 Cs2 P3 106.19(7) . 4
Se9 Cs2 P3 30.94(6) 3_455 4
Se1 Cs2 P3 95.90(6) 3_565 4
Se11 Cs2 P3 52.11(6) . 4
Se4 Cs2 P3 92.21(7) 1_545 4
Se8 Cs2 P1 141.51(6) . .
Se5 Cs2 P1 89.51(6) . .
Se2 Cs2 P1 30.42(6) . .
Se4 Cs2 P1 79.29(6) . .
Se9 Cs2 P1 94.62(6) 3_455 .
Se1 Cs2 P1 137.79(7) 3_565 .
Se11 Cs2 P1 78.21(6) . .
Se4 Cs2 P1 88.36(6) 1_545 .
P3 Cs2 P1 112.84(7) 4 .
Se8 Cs2 Se3 170.14(5) . .
Se5 Cs2 Se3 61.64(4) . .
Se2 Cs2 Se3 53.39(3) . .
Se4 Cs2 Se3 75.70(4) . .
Se9 Cs2 Se3 121.95(4) 3_455 .
Se1 Cs2 Se3 114.85(4) 3_565 .
Se11 Cs2 Se3 104.11(4) . .
Se4 Cs2 Se3 85.95(4) 1_545 .
P3 Cs2 Se3 144.74(6) 4 .
P1 Cs2 Se3 31.98(5) . .
Se8 Cs2 Se2 66.42(4) . 3
Se5 Cs2 Se2 61.11(4) . 3
Se2 Cs2 Se2 127.78(3) . 3
Se4 Cs2 Se2 121.84(4) . 3
Se9 Cs2 Se2 89.90(4) 3_455 3
Se1 Cs2 Se2 59.52(4) 3_565 3
Se11 Cs2 Se2 132.88(4) . 3
Se4 Cs2 Se2 63.75(4) 1_545 3
P3 Cs2 Se2 86.96(6) 4 3
P1 Cs2 Se2 146.97(6) . 3
Se3 Cs2 Se2 122.74(4) . 3
Se2 Cs3 Se1 68.98(4) 3 3_565
Se2 Cs3 Se4 69.56(4) 3 3_565
Se1 Cs3 Se4 66.80(4) 3_565 3_565
Se2 Cs3 Se5 68.28(4) 3 .
Se1 Cs3 Se5 88.99(4) 3_565 .
Se4 Cs3 Se5 136.66(5) 3_565 .
Se2 Cs3 Se3 58.94(4) 3 3
Se1 Cs3 Se3 127.71(5) 3_565 3
Se4 Cs3 Se3 97.44(4) 3_565 3
Se5 Cs3 Se3 68.75(4) . 3
Se2 Cs3 Se3 127.02(4) 3 3_565
Se1 Cs3 Se3 58.81(4) 3_565 3_565
Se4 Cs3 Se3 81.96(4) 3_565 3_565
Se5 Cs3 Se3 116.61(4) . 3_565
Se3 Cs3 Se3 172.64(5) 3 3_565
Se2 Cs3 Se10 152.46(4) 3 3_565
Se1 Cs3 Se10 109.33(4) 3_565 3_565
Se4 Cs3 Se10 136.54(4) 3_565 3_565
Se5 Cs3 Se10 84.32(4) . 3_565
Se3 Cs3 Se10 114.35(4) 3 3_565
Se3 Cs3 Se10 62.70(3) 3_565 3_565
Se2 Cs3 Se7 104.02(4) 3 3
Se1 Cs3 Se7 139.71(4) 3_565 3
Se4 Cs3 Se7 150.32(5) 3_565 3
Se5 Cs3 Se7 53.54(4) . 3
Se3 Cs3 Se7 57.34(3) 3 3
Se3 Cs3 Se7 120.88(4) 3_565 3
Se10 Cs3 Se7 58.45(4) 3_565 3
Se2 Cs3 P2 90.38(6) 3 3_565
Se1 Cs3 P2 95.93(6) 3_565 3_565
Se4 Cs3 P2 31.45(6) 3_565 3_565
Se5 Cs3 P2 154.75(7) . 3_565
Se3 Cs3 P2 89.00(6) 3 3_565
Se3 Cs3 P2 86.72(6) 3_565 3_565
Se10 Cs3 P2 116.88(6) 3_565 3_565
Se7 Cs3 P2 124.20(6) 3 3_565
Se2 Cs3 Cs4 138.39(4) 3 .
Se1 Cs3 Cs4 147.90(4) 3_565 .
Se4 Cs3 Cs4 103.17(3) 3_565 .
Se5 Cs3 Cs4 114.77(4) . .
Se3 Cs3 Cs4 82.73(3) 3 .
Se3 Cs3 Cs4 90.25(3) 3_565 .
Se10 Cs3 Cs4 55.82(3) 3_565 .
Se7 Cs3 Cs4 61.53(3) 3 .
P2 Cs3 Cs4 72.05(6) 3_565 .
Se2 Cs3 Ge 138.87(4) 3 3_565
Se1 Cs3 Ge 76.31(4) 3_565 3_565
Se4 Cs3 Ge 115.96(4) 3_565 3_565
Se5 Cs3 Ge 90.24(4) . 3_565
Se3 Cs3 Ge 145.64(4) 3 3_565
Se3 Cs3 Ge 34.01(3) 3_565 3_565
Se10 Cs3 Ge 33.71(3) 3_565 3_565
Se7 Cs3 Ge 88.35(4) 3 3_565
P2 Cs3 Ge 115.00(6) 3_565 3_565
Cs4 Cs3 Ge 82.05(3) . 3_565
Se2 Cs3 Se5 86.95(4) 3 3
Se1 Cs3 Se5 122.22(4) 3_565 3
Se4 Cs3 Se5 55.55(4) 3_565 3
Se5 Cs3 Se5 130.39(3) . 3
Se3 Cs3 Se5 61.66(3) 3 3
Se3 Cs3 Se5 112.67(4) 3_565 3
Se10 Cs3 Se5 114.25(4) 3_565 3
Se7 Cs3 Se5 95.97(4) 3 3
P2 Cs3 Se5 30.31(6) 3_565 3
Cs4 Cs3 Se5 58.79(3) . 3
Ge Cs3 Se5 131.29(4) 3_565 3
Se9 Cs4 Se8 81.17(4) 4_654 4_654
Se9 Cs4 Se7 123.09(5) 4_654 1_655
Se8 Cs4 Se7 60.81(4) 4_654 1_655
Se9 Cs4 Se12 70.86(4) 4_654 3
Se8 Cs4 Se12 102.47(5) 4_654 3
Se7 Cs4 Se12 77.65(4) 1_655 3
Se9 Cs4 Se10 73.60(4) 4_654 3_565
Se8 Cs4 Se10 118.60(5) 4_654 3_565
Se7 Cs4 Se10 160.92(5) 1_655 3_565
Se12 Cs4 Se10 119.35(4) 3 3_565
Se9 Cs4 Se6 167.43(5) 4_654 3_565
Se8 Cs4 Se6 100.32(4) 4_654 3_565
Se7 Cs4 Se6 67.35(3) 1_655 3_565
Se12 Cs4 Se6 120.48(4) 3 3_565
Se10 Cs4 Se6 95.01(4) 3_565 3_565
Se9 Cs4 P4 78.63(7) 4_654 3_565
Se8 Cs4 P4 85.70(6) 4_654 3_565
Se7 Cs4 P4 132.46(6) 1_655 3_565
Se12 Cs4 P4 146.54(6) 3 3_565
Se10 Cs4 P4 35.32(6) 3_565 3_565
Se6 Cs4 P4 89.01(6) 3_565 3_565
Se9 Cs4 Se12 109.65(5) 4_654 3_565
Se8 Cs4 Se12 83.93(4) 4_654 3_565
Se7 Cs4 Se12 106.66(4) 1_655 3_565
Se12 Cs4 Se12 173.54(6) 3 3_565
Se10 Cs4 Se12 55.66(4) 3_565 3_565
Se6 Cs4 Se12 58.42(4) 3_565 3_565
P4 Cs4 Se12 31.81(6) 3_565 3_565
Se9 Cs4 Se11 56.19(4) 4_654 2_664
Se8 Cs4 Se11 63.17(4) 4_654 2_664
Se7 Cs4 Se11 122.71(4) 1_655 2_664
Se12 Cs4 Se11 126.21(4) 3 2_664
Se10 Cs4 Se11 56.15(3) 3_565 2_664
Se6 Cs4 Se11 113.19(4) 3_565 2_664
P4 Cs4 Se11 31.26(6) 3_565 2_664
Se12 Cs4 Se11 55.80(4) 3_565 2_664
Se9 Cs4 Se5 137.09(5) 4_654 3
Se8 Cs4 Se5 114.86(4) 4_654 3
Se7 Cs4 Se5 54.09(3) 1_655 3
Se12 Cs4 Se5 66.93(4) 3 3
Se10 Cs4 Se5 121.79(4) 3_565 3
Se6 Cs4 Se5 53.59(4) 3_565 3
P4 Cs4 Se5 138.71(6) 3_565 3
Se12 Cs4 Se5 111.42(4) 3_565 3
Se11 Cs4 Se5 166.71(4) 2_664 3
Se9 Cs4 Cs3 112.02(4) 4_654 .
Se8 Cs4 Cs3 164.15(4) 4_654 .
Se7 Cs4 Cs3 114.45(4) 1_655 .
Se12 Cs4 Cs3 90.55(4) 3 .
Se10 Cs4 Cs3 60.29(3) 3_565 .
Se6 Cs4 Cs3 64.86(3) 3_565 .
P4 Cs4 Cs3 88.35(6) 3_565 .
Se12 Cs4 Cs3 83.28(4) 3_565 .
Se11 Cs4 Cs3 115.98(4) 2_664 .
Se5 Cs4 Cs3 61.92(3) 3 .
Se9 Cs4 Ge 152.47(5) 4_654 1_655
Se8 Cs4 Ge 72.39(4) 4_654 1_655
Se7 Cs4 Ge 35.01(3) 1_655 1_655
Se12 Cs4 Ge 107.07(4) 3 1_655
Se10 Cs4 Ge 126.02(4) 3_565 1_655
Se6 Cs4 Ge 34.45(3) 3_565 1_655
P4 Cs4 Ge 106.32(6) 3_565 1_655
Se12 Cs4 Ge 75.56(3) 3_565 1_655
Se11 Cs4 Ge 115.15(4) 2_664 1_655
Se5 Cs4 Ge 53.90(3) 3 1_655
Cs3 Cs4 Ge 95.32(3) . 1_655

loop_
_geom_bond_atom_site_label_1
_geom_bond_atom_site_label_2
_geom_bond_distance
_geom_bond_site_symmetry_2
Se1 P1 2.124(4) .
Se1 Cs3 3.559(2) 3_465
Se1 Cs1 3.724(2) .
Se1 Cs2 3.8171(19) 3_465
Se1 Se11 3.868(2) .
Se1 Se2 4.020(3) 1_565
Se1 Se8 4.046(2) 3_465
Se2 P1 2.136(4) .
Se2 Cs3 3.5403(19) 3_455
Se2 Cs1 3.642(2) .
Se2 Cs2 3.7611(19) .
Se3 P1 2.321(4) .
Se3 Ge 2.368(2) .
Se3 Cs3 3.779(2) 3_455
Se3 Cs3 3.857(2) 3_465
Se4 P2 2.120(4) .
Se4 Cs3 3.635(2) 3_465
Se4 Cs2 3.776(2) .
Se4 Se11 3.948(2) .
Se4 Cs2 3.954(2) 1_565
Se5 P2 2.153(4) 1_545
Se5 Cs3 3.7204(19) .
Se5 Cs2 3.725(2) .
Se6 P2 2.287(4) .
Se6 Ge 2.369(2) 3_565
Se6 Cs4 3.8288(19) 3_465
Se7 P3 2.305(4) .
Se7 Ge 2.375(2) .
Se7 Cs4 3.6249(17) 1_455
Se7 Se10 3.896(2) 1_545
Se8 P3 2.136(4) 4
Se8 Cs4 3.5491(19) 4_655
Se8 Cs1 3.674(2) 3_565
Se8 Cs2 3.6749(18) .
Se9 P3 2.125(4) 2_655
Se9 Cs4 3.5054(18) 4_655
Se9 Se11 3.536(2) 3_565
Se9 Cs1 3.700(2) 1_655
Se9 Cs2 3.776(2) 3
Se10 P4 2.318(4) .
Se10 Ge 2.362(2) .
Se10 Cs4 3.7480(17) 3_465
Se10 Cs3 3.9349(18) 3_465
Se10 Cs1 3.9880(18) 2_564
Se11 P4 2.113(4) 4
Se11 Cs1 3.7770(19) .
Se11 Cs2 3.879(2) .
Se11 Cs4 3.956(2) 2_665
Se12 P4 2.140(4) .
Se12 Cs4 3.704(2) 3_455
Se12 Cs1 3.875(2) 4_554
Se12 Cs4 3.929(2) 3_465
Ge Se6 2.369(2) 3_465
P1 P2 2.258(4) 3_465
P2 Se5 2.153(4) 1_565
P2 P1 2.258(4) 3_565
P3 Se9 2.125(4) 2_654
P3 Se8 2.136(4) 4_554
P3 P4 2.250(5) .
P4 Se11 2.113(4) 4_554
P4 Cs4 3.881(4) 3_465
Cs1 Se8 3.674(2) 3_465
Cs1 Se9 3.700(2) 1_455
Cs1 Se12 3.875(2) 4
Cs1 Se10 3.9881(18) 2_565
Cs2 Se9 3.776(2) 3_455
Cs2 Se1 3.8172(19) 3_565
Cs2 Se4 3.954(2) 1_545
Cs3 Se2 3.5404(19) 3
Cs3 Se1 3.559(2) 3_565
Cs3 Se4 3.635(2) 3_565
Cs3 Se3 3.779(2) 3
Cs3 Se3 3.857(2) 3_565
Cs3 Se10 3.9349(18) 3_565
Cs4 Se9 3.5055(18) 4_654
Cs4 Se8 3.5491(19) 4_654
Cs4 Se7 3.6249(17) 1_655
Cs4 Se12 3.704(2) 3
Cs4 Se10 3.7480(17) 3_565
Cs4 Se6 3.8287(19) 3_565
Cs4 P4 3.881(4) 3_565
Cs4 Se12 3.929(2) 3_565
Cs4 Se11 3.956(2) 2_664
